data_4124452
loop_
_publ_author_name
'Mootz, D.'
'Oellers, E.J.'
'Wiebcke, M.'

_publ_section_title
;
 First examples of type I clathrate hydrates of strong acids: Polyhydrates
 of hexafluorophosphoric, tetrafluoroboric, and perchloric acid
;
_journal_name_full 'Journal of the American Chemical Society'
_journal_page_first 1200
_journal_page_last 1202
_journal_volume 109
_journal_year 1987
_chemical_formula_sum 'F6 H16.34 O7.67 P'
_chemical_name_systematic 'H (P F6) (H2 O)7.67'
_space_group_IT_number 223
_symmetry_space_group_name_Hall '-P 4n 2 3'
_symmetry_space_group_name_H-M 'P m -3 n'
_cell_angle_alpha 90
_cell_angle_beta 90
_cell_angle_gamma 90
_cell_formula_units_Z 6
_cell_length_a 11.774
_cell_length_b 11.774
_cell_length_c 11.774
_cell_volume 1632.195
_citation_journal_id_ASTM JACSAT
_cod_data_source_file Mootz_JACSAT_1987_1440.cif
_cod_data_source_block H16.34F6O7.67P1
_cod_original_formula_sum 'H16.34 F6 O7.67 P1'
_cod_database_code 4124452

loop_
_symmetry_equiv_pos_as_xyz
x,y,z
-y+1/2,x+1/2,z+1/2
-x,-y,z
y+1/2,-x+1/2,z+1/2
x,-y,-z
y+1/2,x+1/2,-z+1/2
-x,y,-z
-y+1/2,-x+1/2,-z+1/2
z,x,y
-x+1/2,z+1/2,y+1/2
-z,-x,y
x+1/2,-z+1/2,y+1/2
z,-x,-y
x+1/2,z+1/2,-y+1/2
-z,x,-y
-x+1/2,-z+1/2,-y+1/2
y,z,x
y,-z,-x
z+1/2,y+1/2,-x+1/2
-y,z,-x
-z+1/2,-y+1/2,-x+1/2
-y,-z,x
z+1/2,-y+1/2,x+1/2
-z+1/2,y+1/2,x+1/2
-x,-y,-z
y-1/2,-x-1/2,-z-1/2
x,y,-z
-y-1/2,x-1/2,-z-1/2
-x,y,z
-y-1/2,-x-1/2,z-1/2
x,-y,z
y-1/2,x-1/2,z-1/2
-z,-x,-y
x-1/2,-z-1/2,-y-1/2
z,x,-y
-x-1/2,z-1/2,-y-1/2
-z,x,y
-x-1/2,-z-1/2,y-1/2
z,-x,y
x-1/2,z-1/2,y-1/2
-y,-z,-x
-y,z,x
-z-1/2,-y-1/2,x-1/2
y,-z,x
z-1/2,y-1/2,x-1/2
y,z,-x
-z-1/2,y-1/2,-x-1/2
z-1/2,-y-1/2,-x-1/2

loop_
_atom_site_label
_atom_site_type_symbol
_atom_site_fract_x
_atom_site_fract_y
_atom_site_fract_z
_atom_site_occupancy
_atom_site_U_iso_or_equiv
O2 O-2 0.18371 0.18371 0.18371 1 0.0
O3 O-2 0 0.3051 0.1247 1 0.0
F2 F-1 0.2501 0.3696 0.0268 0.5 0.0
H2 H+1 0.23 0.23 0.23 0.5 0.0
H5 H+1 0.074 0.26 0.155 0.5 0.0
H3 H+1 0.122 0.229 0.162 0.5 0.0
H6 H+1 0 0.319 0.067 0.5 0.0
H4 H+1 0 0.367 0.165 0.5 0.0
O1 O-2 0.25 0 0.5 1 0.0
H1 H+1 0 0.44 0.209 0.5 0.0
P1 P+5 0.25 0.5 0 1 0.0
F1 F-1 0.1141 0.5 0 1 0.0
